data_1505879
loop_
_publ_author_name
'Kise, Naoki'
'Hirano, Yuuki'
'Tanaka, Yoshi'

_publ_section_title
;
 Electroreductive intramolecular coupling of aromatic imino esters: is
 four-membered cyclization much more favorable than six-membered
 cyclization?
;
_journal_issue 7
_journal_name_full 'Organic letters'
_journal_page_first 1323
_journal_page_last 1325
_journal_paper_doi 10.1021/ol053144x
_journal_volume 8
_journal_year 2006
_chemical_formula_moiety 'C24 H31 N O5 Si '
_chemical_formula_sum 'C24 H31 N O5 Si'
_chemical_formula_weight 441.60
_space_group_IT_number 2
_symmetry_cell_setting triclinic
_symmetry_Int_Tables_number 2
_symmetry_space_group_name_Hall '-P 1'
_symmetry_space_group_name_H-M 'P -1'
_cell_angle_alpha 98.051(6)
_cell_angle_beta 100.63(1)
_cell_angle_gamma 109.27(1)
_cell_formula_units_Z 2
_cell_length_a 9.062(2)
_cell_length_b 11.895(3)
_cell_length_c 12.311(3)
_cell_measurement_reflns_used 2425
_cell_measurement_temperature 223.1
_cell_measurement_theta_max 27.4
_cell_measurement_theta_min 3.3
_cell_volume 1202.0(5)
_computing_cell_refinement PROCESS-AUTO
_computing_data_collection PROCESS-AUTO
_computing_data_reduction CrystalStructure
_computing_publication_material 'CrystalStructure Ver. 3.00'
_computing_structure_refinement CRYSTALS
_computing_structure_solution SIR92
_diffrn_detector_area_resol_mean 10.00
_diffrn_measured_fraction_theta_full 0.9844
_diffrn_measured_fraction_theta_max 0.9867
_diffrn_measurement_device_type 'Rigaku RAXIS-RAPID'
_diffrn_measurement_method \w
_diffrn_radiation_type 'Mo K\a'
_diffrn_radiation_wavelength 0.7107
_diffrn_reflns_av_R_equivalents 0.021
_diffrn_reflns_limit_h_max 11
_diffrn_reflns_limit_h_min -11
_diffrn_reflns_limit_k_max 15
_diffrn_reflns_limit_k_min -15
_diffrn_reflns_limit_l_max 15
_diffrn_reflns_limit_l_min -15
_diffrn_reflns_number 5430
_diffrn_reflns_theta_full 27.50
_diffrn_reflns_theta_max 27.48
_exptl_absorpt_coefficient_mu 0.131
_exptl_absorpt_correction_T_max 0.974
_exptl_absorpt_correction_T_min 0.799
_exptl_absorpt_correction_type multi-scan
_exptl_absorpt_process_details
;
    Higashi, T. (1995). Program for Absorption Correction.
    Rigaku Corporation, Tokyo, Japan.
;
_exptl_crystal_colour colorless
_exptl_crystal_density_diffrn 1.220
_exptl_crystal_density_method 'not measured'
_exptl_crystal_description block
_exptl_crystal_F_000 472.00
_exptl_crystal_size_max 0.30
_exptl_crystal_size_mid 0.30
_exptl_crystal_size_min 0.20
_refine_diff_density_max 0.34
_refine_diff_density_min -0.37
_refine_ls_extinction_coef 173.5(2)
_refine_ls_extinction_method 'Larson (1970) Crystallographic Computing eq. 22'
_refine_ls_goodness_of_fit_ref 1.000
_refine_ls_hydrogen_treatment refall
_refine_ls_number_parameters 312
_refine_ls_number_reflns 5419
_refine_ls_R_factor_gt 0.0450
_refine_ls_shift/su_max 0.0000
_refine_ls_structure_factor_coef F
_refine_ls_weighting_details 'w = 1/[0.0004Fo^2^ + 2.6900\s^2^(Fo) + 0.5000]'
_refine_ls_weighting_scheme calc
_refine_ls_wR_factor_ref 0.0490
_reflns_number_gt 3843
_reflns_number_total 5430
_reflns_threshold_expression F^2^>2.0\s(F^2^)
_cod_data_source_file ol053144xsi20051228_044116.cif
_cod_data_source_block '_Nk051201_________________'
_cod_original_sg_symbol_H-M 'P -1       '
_cod_original_formula_sum 'C24 H31 N O5 Si '
_cod_database_code 1505879

loop_
_symmetry_equiv_pos_as_xyz
x,y,z
-x,-y,-z

loop_
_atom_site_label
_atom_site_type_symbol
_atom_site_fract_x
_atom_site_fract_y
_atom_site_fract_z
_atom_site_U_iso_or_equiv
_atom_site_adp_type
_atom_site_occupancy
_atom_site_symmetry_multiplicity
_atom_site_calc_flag
Si1 Si 1.31321(6) 0.32947(5) 1.09026(4) 0.0427(1) Uani 1.00 1 d
O1 O 1.1937(1) 0.3236(1) 0.96739(9) 0.0403(3) Uani 1.00 1 d
O2 O 0.9314(1) 0.2014(1) 0.96556(9) 0.0454(4) Uani 1.00 1 d
O3 O 1.2328(2) 0.5323(1) 0.5779(2) 0.1062(7) Uani 1.00 1 d
O4 O 1.1295(2) 0.6380(1) 0.6799(1) 0.0609(4) Uani 1.00 1 d
O5 O 0.7446(1) 0.1552(1) 0.5969(1) 0.0535(4) Uani 1.00 1 d
N1 N 0.9653(1) 0.1689(1) 0.7249(1) 0.0335(3) Uani 1.00 1 d
C1 C 1.0401(2) 0.1257(1) 0.8212(1) 0.0340(4) Uani 1.00 1 d
C2 C 1.0455(2) 0.2417(1) 0.9015(1) 0.0349(4) Uani 1.00 1 d
C3 C 0.9797(2) 0.2850(1) 0.7961(1) 0.0362(4) Uani 1.00 1 d
C4 C 1.1967(2) 0.1089(1) 0.8161(1) 0.0362(4) Uani 1.00 1 d
C5 C 1.3008(2) 0.1708(2) 0.7556(1) 0.0468(5) Uani 1.00 1 d
C6 C 1.4447(2) 0.1533(2) 0.7543(2) 0.0583(6) Uani 1.00 1 d
C7 C 1.4868(2) 0.0744(2) 0.8133(2) 0.0629(6) Uani 1.00 1 d
C8 C 1.3848(2) 0.0116(2) 0.8724(2) 0.0591(6) Uani 1.00 1 d
C9 C 1.2395(2) 0.0279(2) 0.8741(1) 0.0450(5) Uani 1.00 1 d
C10 C 1.2320(3) 0.1923(2) 1.1476(2) 0.0660(7) Uani 1.00 1 d
C11 C 1.3342(3) 0.4679(2) 1.1908(2) 0.0824(8) Uani 1.00 1 d
C12 C 1.5114(2) 0.3433(2) 1.0623(2) 0.0592(6) Uani 1.00 1 d
C13 C 0.8882(3) 0.2950(2) 1.0217(2) 0.0673(7) Uani 1.00 1 d
C14 C 1.0904(2) 0.4004(1) 0.7717(1) 0.0410(5) Uani 1.00 1 d
C15 C 1.0217(2) 0.4251(2) 0.6590(1) 0.0497(5) Uani 1.00 1 d
C16 C 1.1388(2) 0.5347(2) 0.6332(1) 0.0492(6) Uani 1.00 1 d
C17 C 1.2429(3) 0.7479(2) 0.6624(2) 0.0706(7) Uani 1.00 1 d
C18 C 0.8301(2) 0.1032(1) 0.6390(1) 0.0373(4) Uani 1.00 1 d
C19 C 0.7898(2) -0.0299(1) 0.5991(1) 0.0357(4) Uani 1.00 1 d
C20 C 0.9042(2) -0.0834(2) 0.5957(1) 0.0469(5) Uani 1.00 1 d
C21 C 0.8563(3) -0.2074(2) 0.5567(2) 0.0603(6) Uani 1.00 1 d
C22 C 0.6943(3) -0.2806(2) 0.5215(2) 0.0605(6) Uani 1.00 1 d
C23 C 0.5794(2) -0.2287(2) 0.5237(1) 0.0546(6) Uani 1.00 1 d
C24 C 0.6259(2) -0.1048(2) 0.5613(1) 0.0431(5) Uani 1.00 1 d
H1 H 0.9645(2) 0.0541(1) 0.8330(1) 0.040(1) Uiso 1.00 1 c
H2 H 0.8765(2) 0.2886(1) 0.7960(1) 0.042(1) Uiso 1.00 1 c
H3 H 1.2730(2) 0.2259(2) 0.7146(1) 0.057(1) Uiso 1.00 1 c
H4 H 1.5140(2) 0.1960(2) 0.7123(2) 0.068(1) Uiso 1.00 1 c
H5 H 1.5861(2) 0.0634(2) 0.8136(2) 0.073(1) Uiso 1.00 1 c
H6 H 1.4134(2) -0.0438(2) 0.9125(2) 0.070(1) Uiso 1.00 1 c
H7 H 1.1699(2) -0.0165(2) 0.9150(1) 0.052(1) Uiso 1.00 1 c
H8 H 1.1293(3) 0.1856(2) 1.1600(2) 0.076(1) Uiso 1.00 1 c
H9 H 1.2215(3) 0.1219(2) 1.0950(2) 0.076(1) Uiso 1.00 1 c
H10 H 1.3035(3) 0.1989(2) 1.2172(2) 0.076(1) Uiso 1.00 1 c
H11 H 1.4023(3) 0.4740(2) 1.2617(2) 0.094(1) Uiso 1.00 1 c
H12 H 1.3793(3) 0.5383(2) 1.1620(2) 0.094(1) Uiso 1.00 1 c
H13 H 1.2305(3) 0.4621(2) 1.2002(2) 0.094(1) Uiso 1.00 1 c
H14 H 1.5845(2) 0.3472(2) 1.1300(2) 0.068(1) Uiso 1.00 1 c
H15 H 1.4989(2) 0.2746(2) 1.0068(2) 0.067(1) Uiso 1.00 1 c
H16 H 1.5524(2) 0.4156(2) 1.0352(2) 0.068(1) Uiso 1.00 1 c
H17 H 0.9817(3) 0.3552(2) 1.0727(2) 0.087(1) Uiso 1.00 1 c
H18 H 0.8430(3) 0.3314(2) 0.9672(2) 0.086(1) Uiso 1.00 1 c
H19 H 0.8114(3) 0.2606(2) 1.0625(2) 0.086(1) Uiso 1.00 1 c
H20 H 1.1909(2) 0.3924(1) 0.7701(1) 0.048(1) Uiso 1.00 1 c
H21 H 1.1066(2) 0.4674(1) 0.8306(1) 0.048(1) Uiso 1.00 1 c
H22 H 0.9254(2) 0.4394(2) 0.6624(1) 0.057(1) Uiso 1.00 1 c
H23 H 0.9981(2) 0.3559(2) 0.6006(1) 0.057(1) Uiso 1.00 1 c
H24 H 1.3494(3) 0.7521(2) 0.6927(2) 0.079(1) Uiso 1.00 1 c
H25 H 1.2268(3) 0.7455(2) 0.5835(2) 0.079(1) Uiso 1.00 1 c
H26 H 1.2278(3) 0.8176(2) 0.6990(2) 0.080(1) Uiso 1.00 1 c
H27 H 1.0157(2) -0.0344(2) 0.6204(1) 0.054(1) Uiso 1.00 1 c
H28 H 0.9353(3) -0.2433(2) 0.5541(2) 0.073(1) Uiso 1.00 1 c
H29 H 0.6625(3) -0.3662(2) 0.4958(2) 0.070(1) Uiso 1.00 1 c
H30 H 0.4681(2) -0.2785(2) 0.4994(1) 0.060(1) Uiso 1.00 1 c
H31 H 0.5461(2) -0.0694(2) 0.5616(1) 0.049(1) Uiso 1.00 1 c

loop_
_atom_site_aniso_label
_atom_site_aniso_U_11
_atom_site_aniso_U_22
_atom_site_aniso_U_33
_atom_site_aniso_U_12
_atom_site_aniso_U_13
_atom_site_aniso_U_23
Si1 0.0441(3) 0.0426(3) 0.0317(2) 0.0077(2) 0.0027(2) 0.0067(2)
O1 0.0370(6) 0.0410(7) 0.0353(6) 0.0075(5) 0.0028(5) 0.0087(5)
O2 0.0440(7) 0.0508(8) 0.0468(7) 0.0172(6) 0.0216(5) 0.0147(6)
O3 0.145(2) 0.062(1) 0.157(2) 0.050(1) 0.108(2) 0.042(1)
O4 0.0705(9) 0.0396(8) 0.0679(9) 0.0141(7) 0.0217(7) 0.0058(7)
O5 0.0434(7) 0.0430(8) 0.0639(8) 0.0139(6) -0.0098(6) 0.0146(6)
N1 0.0312(7) 0.0331(8) 0.0344(7) 0.0106(6) 0.0037(5) 0.0099(6)
C1 0.0311(8) 0.0348(9) 0.0338(8) 0.0087(7) 0.0053(6) 0.0117(7)
C2 0.0319(8) 0.037(1) 0.0341(8) 0.0092(7) 0.0092(6) 0.0099(7)
C3 0.0319(8) 0.0362(9) 0.0391(8) 0.0123(7) 0.0052(6) 0.0089(7)
C4 0.0345(8) 0.038(1) 0.0313(8) 0.0142(7) 0.0002(6) 0.0023(7)
C5 0.0397(9) 0.059(1) 0.044(1) 0.0198(8) 0.0099(7) 0.0138(9)
C6 0.041(1) 0.076(2) 0.054(1) 0.020(1) 0.0122(8) 0.004(1)
C7 0.044(1) 0.075(2) 0.063(1) 0.033(1) -0.0024(9) -0.009(1)
C8 0.062(1) 0.059(1) 0.054(1) 0.037(1) -0.0100(9) -0.001(1)
C9 0.051(1) 0.044(1) 0.0365(9) 0.0208(9) -0.0007(7) 0.0044(8)
C10 0.072(1) 0.069(1) 0.047(1) 0.012(1) 0.0072(9) 0.025(1)
C11 0.099(2) 0.077(2) 0.057(1) 0.029(1) 0.007(1) -0.008(1)
C12 0.044(1) 0.069(1) 0.054(1) 0.014(1) -0.0012(8) 0.015(1)
C13 0.064(1) 0.083(2) 0.067(1) 0.036(1) 0.033(1) 0.010(1)
C14 0.0413(9) 0.034(1) 0.0429(9) 0.0111(7) 0.0044(7) 0.0088(8)
C15 0.055(1) 0.041(1) 0.046(1) 0.0127(9) 0.0031(8) 0.0128(9)
C16 0.063(1) 0.044(1) 0.046(1) 0.0238(9) 0.0134(9) 0.0153(9)
C17 0.075(1) 0.039(1) 0.083(2) 0.010(1) 0.006(1) 0.011(1)
C18 0.0306(8) 0.040(1) 0.0375(8) 0.0087(7) 0.0050(6) 0.0123(8)
C19 0.0361(8) 0.039(1) 0.0287(8) 0.0104(7) 0.0044(6) 0.0079(7)
C20 0.0415(9) 0.057(1) 0.0385(9) 0.0191(9) 0.0054(7) 0.0011(9)
C21 0.067(1) 0.064(1) 0.052(1) 0.038(1) 0.0055(9) -0.004(1)
C22 0.079(1) 0.042(1) 0.053(1) 0.023(1) 0.007(1) -0.0017(9)
C23 0.051(1) 0.043(1) 0.055(1) 0.0063(9) 0.0050(9) 0.0021(9)
C24 0.0387(9) 0.040(1) 0.0445(9) 0.0113(8) 0.0034(7) 0.0068(8)

loop_
_atom_type_symbol
_atom_type_description
_atom_type_scat_dispersion_real
_atom_type_scat_dispersion_imag
_atom_type_scat_source
C C 0.006 0.003
;
International Tables for Crystallography
(1992, Vol. C, Tables 4.2.6.8 and 6.1.1.4)
;
H H 0.000 0.000
;
International Tables for Crystallography
(1992, Vol. C, Table 6.1.1.4)
;
O O 0.017 0.010
;
International Tables for Crystallography
(1992, Vol. C, Tables 4.2.6.8 and 6.1.1.4)
;
N N 0.011 0.006
;
International Tables for Crystallography
(1992, Vol. C, Tables 4.2.6.8 and 6.1.1.4)
;
Si Si 0.102 0.094
;
International Tables for Crystallography
(1992, Vol. C, Tables 4.2.6.8 and 6.1.1.4)
;

loop_
_geom_angle_atom_site_label_1
_geom_angle_atom_site_label_2
_geom_angle_atom_site_label_3
_geom_angle
_geom_angle_publ_flag
O1 Si1 C10 112.078 yes
O1 Si1 C11 107.749 yes
C10 Si1 C11 110.332 yes
O1 Si1 C12 106.390 yes
C10 Si1 C12 110.575 yes
C11 Si1 C12 109.591 yes
Si1 O1 C2 134.454 yes
C2 O2 C13 114.754 yes
C16 O4 C17 116.002 yes
C1 N1 C3 94.467 yes
C1 N1 C18 127.957 yes
C3 N1 C18 121.073 yes
N1 C1 C2 87.621 yes
N1 C1 C4 116.400 yes
C2 C1 C4 118.672 yes
N1 C1 H1 110.7 no
C2 C1 H1 110.8 no
C4 C1 H1 110.7 no
O1 C2 O2 112.952 yes
O1 C2 C1 118.667 yes
O2 C2 C1 106.880 yes
O1 C2 C3 113.572 yes
O2 C2 C3 113.537 yes
C1 C2 C3 89.087 yes
N1 C3 C2 88.518 yes
N1 C3 C14 115.957 yes
C2 C3 C14 117.186 yes
N1 C3 H2 111.1 no
C2 C3 H2 111.1 no
C14 C3 H2 111.1 no
C1 C4 C5 123.086 yes
C1 C4 C9 118.683 yes
C5 C4 C9 118.231 yes
C4 C5 C6 121.045 yes
C4 C5 H3 119.5 no
C6 C5 H3 119.5 no
C5 C6 C7 120.153 yes
C5 C6 H4 119.9 no
C7 C6 H4 119.9 no
C6 C7 C8 119.566 yes
C6 C7 H5 120.2 no
C8 C7 H5 120.2 no
C7 C8 C9 120.901 yes
C7 C8 H6 119.6 no
C9 C8 H6 119.5 no
C4 C9 C8 120.091 yes
C4 C9 H7 120.0 no
C8 C9 H7 119.9 no
Si1 C10 H8 109.5 no
Si1 C10 H9 109.4 no
H8 C10 H9 109.5 no
Si1 C10 H10 109.6 no
H8 C10 H10 109.5 no
H9 C10 H10 109.5 no
Si1 C11 H11 109.7 no
Si1 C11 H12 110.0 no
H11 C11 H12 109.5 no
Si1 C11 H13 108.7 no
H11 C11 H13 109.5 no
H12 C11 H13 109.5 no
Si1 C12 H14 109.8 no
Si1 C12 H15 109.4 no
H14 C12 H15 109.5 no
Si1 C12 H16 109.2 no
H14 C12 H16 109.5 no
H15 C12 H16 109.5 no
O2 C13 H17 109.4 no
O2 C13 H18 109.5 no
H17 C13 H18 109.5 no
O2 C13 H19 109.5 no
H17 C13 H19 109.5 no
H18 C13 H19 109.5 no
C3 C14 C15 112.484 yes
C3 C14 H20 108.7 no
C15 C14 H20 108.6 no
C3 C14 H21 108.7 no
C15 C14 H21 108.8 no
H20 C14 H21 109.5 no
C14 C15 C16 111.306 yes
C14 C15 H22 108.9 no
C16 C15 H22 108.9 no
C14 C15 H23 109.1 no
C16 C15 H23 109.2 no
H22 C15 H23 109.5 no
O3 C16 O4 121.791 yes
O3 C16 C15 125.390 yes
O4 C16 C15 112.816 yes
O4 C17 H24 109.0 no
O4 C17 H25 109.2 no
H24 C17 H25 109.5 no
O4 C17 H26 110.3 no
H24 C17 H26 109.5 no
H25 C17 H26 109.5 no
O5 C18 N1 119.492 yes
O5 C18 C19 121.309 yes
N1 C18 C19 119.198 yes
C18 C19 C20 123.925 yes
C18 C19 C24 117.562 yes
C20 C19 C24 118.505 yes
C19 C20 C21 120.142 yes
C19 C20 H27 119.9 no
C21 C20 H27 119.9 no
C20 C21 C22 120.812 yes
C20 C21 H28 119.6 no
C22 C21 H28 119.5 no
C21 C22 C23 119.730 yes
C21 C22 H29 120.2 no
C23 C22 H29 120.1 no
C22 C23 C24 119.925 yes
C22 C23 H30 120.1 no
C24 C23 H30 120.0 no
C19 C24 C23 120.870 yes
C19 C24 H31 119.5 no
C23 C24 H31 119.6 no

loop_
_geom_bond_atom_site_label_1
_geom_bond_atom_site_label_2
_geom_bond_distance
_geom_bond_publ_flag
Si1 O1 1.668 yes
Si1 C10 1.850 yes
Si1 C11 1.848 yes
Si1 C12 1.849 yes
O1 C2 1.387 yes
O2 C2 1.415 yes
O2 C13 1.429 yes
O3 C16 1.189 yes
O4 C16 1.318 yes
O4 C17 1.444 yes
O5 C18 1.229 yes
N1 C1 1.495 yes
N1 C3 1.481 yes
N1 C18 1.374 yes
C1 C2 1.562 yes
C1 C4 1.508 yes
C1 H1 0.95 no
C2 C3 1.552 yes
C3 C14 1.516 yes
C3 H2 0.95 no
C4 C5 1.393 yes
C4 C9 1.388 yes
C5 C6 1.390 yes
C5 H3 0.95 no
C6 C7 1.371 yes
C6 H4 0.95 no
C7 C8 1.373 yes
C7 H5 0.95 no
C8 C9 1.396 yes
C8 H6 0.95 no
C9 H7 0.95 no
C10 H8 0.95 no
C10 H9 0.95 no
C10 H10 0.95 no
C11 H11 0.95 no
C11 H12 0.95 no
C11 H13 0.95 no
C12 H14 0.95 no
C12 H15 0.95 no
C12 H16 0.95 no
C13 H17 0.95 no
C13 H18 0.95 no
C13 H19 0.95 no
C14 C15 1.522 yes
C14 H20 0.95 no
C14 H21 0.95 no
C15 C16 1.501 yes
C15 H22 0.95 no
C15 H23 0.95 no
C17 H24 0.95 no
C17 H25 0.95 no
C17 H26 0.95 no
C18 C19 1.489 yes
C19 C20 1.387 yes
C19 C24 1.405 yes
C20 C21 1.377 yes
C20 H27 0.95 no
C21 C22 1.384 yes
C21 H28 0.95 no
C22 C23 1.377 yes
C22 H29 0.95 no
C23 C24 1.375 yes
C23 H30 0.95 no
C24 H31 0.95 no

loop_
_geom_contact_atom_site_label_1
_geom_contact_atom_site_label_2
_geom_contact_site_symmetry_2
_geom_contact_distance
_geom_contact_publ_flag
Si1 O1 . 1.668 yes
Si1 O2 . 3.249 yes
Si1 C2 . 2.819 yes
Si1 C10 . 1.850 yes
Si1 C11 . 1.848 yes
Si1 C12 . 1.849 yes
Si1 H8 . 2.35 no
Si1 H9 . 2.34 no
Si1 H10 . 2.35 no
Si1 H11 . 2.35 no
Si1 H12 . 2.35 no
Si1 H13 . 2.33 no
Si1 H14 . 2.35 no
Si1 H15 . 2.34 no
Si1 H16 . 2.34 no
Si1 H16 2_867 3.55 no
Si1 H17 . 3.09 no
O1 O2 . 2.336 yes
O1 N1 . 3.202 yes
O1 C1 . 2.538 yes
O1 C2 . 1.387 yes
O1 C3 . 2.460 yes
O1 C4 . 2.953 yes
O1 C5 . 3.437 yes
O1 C10 . 2.920 yes
O1 C11 . 2.841 yes
O1 C12 . 2.818 yes
O1 C13 . 2.890 yes
O1 C14 . 2.804 yes
O1 H1 . 3.19 no
O1 H2 . 3.10 no
O1 H3 . 3.45 no
O1 H8 . 3.10 no
O1 H9 . 3.10 no
O1 H12 . 3.01 no
O1 H13 . 3.00 no
O1 H15 . 2.98 no
O1 H16 . 2.98 no
O1 H16 2_867 3.20 no
O1 H17 . 2.60 no
O1 H18 . 3.21 no
O1 H20 . 2.67 no
O1 H21 . 2.76 no
O2 N1 . 3.019 yes
O2 C1 . 2.393 yes
O2 C2 . 1.415 yes
O2 C3 . 2.482 yes
O2 C10 . 3.236 yes
O2 C13 . 1.429 yes
O2 H1 . 2.36 no
O2 H2 . 2.50 no
O2 H5 1_455 3.09 no
O2 H7 2_757 2.81 no
O2 H8 . 2.78 no
O2 H9 . 3.30 no
O2 H9 2_757 3.54 no
O2 H17 . 1.96 no
O2 H18 . 1.96 no
O2 H19 . 1.96 no
O3 O4 . 2.191 yes
O3 C14 . 3.266 yes
O3 C15 . 2.394 yes
O3 C15 2_766 3.576 yes
O3 C16 . 1.189 yes
O3 C17 . 2.593 yes
O3 C22 2_756 3.388 yes
O3 H11 2_867 3.56 no
O3 H14 2_867 3.54 no
O3 H20 . 3.09 no
O3 H22 . 3.07 no
O3 H22 2_766 3.15 no
O3 H23 . 2.54 no
O3 H23 2_766 3.46 no
O3 H24 . 2.56 no
O3 H25 . 2.54 no
O3 H26 . 3.53 no
O3 H28 2_756 3.29 no
O3 H29 2_756 2.59 no
O3 H30 1_665 2.96 no
O4 C14 . 3.126 yes
O4 C15 . 2.350 yes
O4 C16 . 1.318 yes
O4 C17 . 1.444 yes
O4 H14 2_867 3.09 no
O4 H17 2_767 3.38 no
O4 H19 2_767 3.11 no
O4 H20 . 3.44 no
O4 H21 . 2.92 no
O4 H22 . 2.42 no
O4 H23 . 3.11 no
O4 H23 2_766 3.45 no
O4 H24 . 1.97 no
O4 H25 . 1.97 no
O4 H26 . 1.99 no
O4 H28 1_565 2.96 no
O5 N1 . 2.249 yes
O5 C3 . 2.789 yes
O5 C14 . 3.561 yes
O5 C15 . 3.238 yes
O5 C17 2_766 3.551 yes
O5 C18 . 1.229 yes
O5 C19 . 2.372 yes
O5 C20 . 3.585 yes
O5 C23 2_656 3.470 yes
O5 C24 . 2.858 yes
O5 C24 2_656 3.369 yes
O5 H2 . 2.56 no
O5 H4 1_455 2.86 no
O5 H5 1_455 3.40 no
O5 H22 . 3.14 no
O5 H23 . 2.70 no
O5 H25 2_766 2.67 no
O5 H30 2_656 2.96 no
O5 H31 . 2.60 no
O5 H31 2_656 2.75 no
N1 C1 . 1.495 yes
N1 C2 . 2.117 yes
N1 C3 . 1.481 yes
N1 C4 . 2.552 yes
N1 C5 . 2.986 yes
N1 C14 . 2.541 yes
N1 C15 . 3.167 yes
N1 C18 . 1.374 yes
N1 C19 . 2.470 yes
N1 C20 . 3.014 yes
N1 H1 . 2.04 no
N1 H2 . 2.03 no
N1 H3 . 2.67 no
N1 H20 . 2.67 no
N1 H21 . 3.32 no
N1 H22 . 3.53 no
N1 H23 . 2.84 no
N1 H27 . 2.79 no
C1 C2 . 1.562 yes
C1 C3 . 2.184 yes
C1 C4 . 1.508 yes
C1 C5 . 2.551 yes
C1 C9 . 2.492 yes
C1 C14 . 3.306 yes
C1 C18 . 2.579 yes
C1 C19 . 3.094 yes
C1 C20 . 3.193 yes
C1 H1 . 0.95 no
C1 H2 . 2.82 no
C1 H3 . 2.72 no
C1 H7 . 2.63 no
C1 H8 2_757 3.57 no
C1 H9 . 3.48 no
C1 H9 2_757 3.54 no
C1 H20 . 3.22 no
C1 H27 . 2.83 no
C2 C3 . 1.552 yes
C2 C4 . 2.641 yes
C2 C5 . 3.418 yes
C2 C9 . 3.550 yes
C2 C10 . 3.413 yes
C2 C13 . 2.395 yes
C2 C14 . 2.618 yes
C2 C18 . 3.321 yes
C2 H1 . 2.10 no
C2 H2 . 2.09 no
C2 H3 . 3.38 no
C2 H8 . 3.34 no
C2 H9 . 3.36 no
C2 H17 . 2.60 no
C2 H18 . 2.60 no
C2 H19 . 3.20 no
C2 H20 . 2.76 no
C2 H21 . 2.85 no
C3 C4 . 3.316 yes
C3 C13 . 3.039 yes
C3 C14 . 1.516 yes
C3 C15 . 2.526 yes
C3 C18 . 2.486 yes
C3 H1 . 2.81 no
C3 H2 . 0.95 no
C3 H3 . 3.25 no
C3 H17 . 3.39 no
C3 H18 . 2.71 no
C3 H20 . 2.03 no
C3 H21 . 2.03 no
C3 H22 . 2.73 no
C3 H23 . 2.67 no
C4 C5 . 1.393 yes
C4 C6 . 2.423 yes
C4 C7 . 2.797 yes
C4 C8 . 2.412 yes
C4 C9 . 1.388 yes
C4 C18 . 3.597 yes
C4 C20 . 3.351 yes
C4 H1 . 2.05 no
C4 H3 . 2.04 no
C4 H4 . 3.28 no
C4 H6 . 3.27 no
C4 H7 . 2.04 no
C4 H9 . 3.38 no
C4 H15 . 3.11 no
C4 H20 . 3.51 no
C4 H27 . 2.64 no
C5 C6 . 1.390 yes
C5 C7 . 2.393 yes
C5 C8 . 2.747 yes
C5 C9 . 2.387 yes
C5 H1 . 3.28 no
C5 H3 . 0.95 no
C5 H4 . 2.04 no
C5 H5 . 3.25 no
C5 H7 . 3.25 no
C5 H12 2_867 3.57 no
C5 H15 . 3.12 no
C5 H20 . 3.10 no
C5 H27 . 2.92 no
C6 C7 . 1.371 yes
C6 C8 . 2.371 yes
C6 C9 . 2.767 yes
C6 H3 . 2.03 no
C6 H4 . 0.95 no
C6 H5 . 2.02 no
C6 H6 . 3.23 no
C6 H12 2_867 3.40 no
C6 H15 . 3.11 no
C7 C8 . 1.373 yes
C7 C9 . 2.409 yes
C7 H3 . 3.25 no
C7 H4 . 2.02 no
C7 H5 . 0.95 no
C7 H6 . 2.02 no
C7 H6 2_857 3.43 no
C7 H7 . 3.26 no
C7 H15 . 3.08 no
C7 H26 1_545 3.11 no
C7 H31 1_655 3.54 no
C8 C9 . 1.396 yes
C8 C17 1_545 3.466 yes
C8 H4 . 3.23 no
C8 H5 . 2.02 no
C8 H6 . 0.95 no
C8 H6 2_857 2.82 no
C8 H7 . 2.04 no
C8 H15 . 3.06 no
C8 H19 2_757 3.43 no
C8 H24 1_545 3.42 no
C8 H26 1_545 2.69 no
C9 H1 . 2.58 no
C9 H3 . 3.25 no
C9 H5 . 3.27 no
C9 H6 . 2.04 no
C9 H7 . 0.95 no
C9 H8 2_757 3.37 no
C9 H9 . 2.85 no
C9 H15 . 3.08 no
C9 H19 2_757 3.53 no
C9 H26 1_545 3.02 no
C9 H27 . 3.23 no
C10 C11 . 3.035 yes
C10 C12 . 3.041 yes
C10 H1 2_757 2.95 no
C10 H7 . 3.34 no
C10 H7 2_757 3.42 no
C10 H8 . 0.95 no
C10 H9 . 0.95 no
C10 H10 . 0.95 no
C10 H11 . 3.17 no
C10 H13 . 3.19 no
C10 H14 . 3.18 no
C10 H15 . 3.21 no
C10 H17 . 3.52 no
C11 C12 . 3.021 yes
C11 H8 . 3.18 no
C11 H10 . 3.19 no
C11 H11 . 0.95 no
C11 H12 . 0.95 no
C11 H13 . 0.95 no
C11 H14 . 3.20 no
C11 H16 . 3.14 no
C11 H16 2_867 3.45 no
C11 H17 . 3.00 no
C11 H22 2_767 3.57 no
C12 H9 . 3.18 no
C12 H10 . 3.20 no
C12 H11 . 3.20 no
C12 H12 . 3.15 no
C12 H12 2_867 3.43 no
C12 H14 . 0.95 no
C12 H15 . 0.95 no
C12 H16 . 0.95 no
C12 H16 2_867 3.44 no
C12 H18 1_655 3.46 no
C12 H19 1_655 3.18 no
C12 H20 2_867 3.46 no
C12 H21 2_867 3.34 no
C12 H24 2_867 3.53 no
C13 H2 . 2.75 no
C13 H5 1_455 3.48 no
C13 H7 2_757 3.40 no
C13 H8 . 3.24 no
C13 H13 . 3.25 no
C13 H14 1_455 3.46 no
C13 H15 1_455 3.42 no
C13 H17 . 0.95 no
C13 H18 . 0.95 no
C13 H19 . 0.95 no
C13 H21 2_767 3.12 no
C14 C15 . 1.522 yes
C14 C16 . 2.496 yes
C14 C18 . 3.491 yes
C14 H2 . 2.06 no
C14 H3 . 3.13 no
C14 H14 2_867 3.31 no
C14 H16 2_867 3.46 no
C14 H17 2_767 3.56 no
C14 H18 . 3.58 no
C14 H20 . 0.95 no
C14 H21 . 0.95 no
C14 H22 . 2.04 no
C14 H23 . 2.04 no
C15 C16 . 1.501 yes
C15 C18 . 3.596 yes
C15 H2 . 2.72 no
C15 H13 2_767 3.59 no
C15 H20 . 2.04 no
C15 H21 . 2.04 no
C15 H22 . 0.95 no
C15 H23 . 0.95 no
C15 H25 2_766 3.30 no
C15 H28 2_756 3.33 no
C16 C17 . 2.343 yes
C16 H14 2_867 3.25 no
C16 H20 . 2.64 no
C16 H21 . 2.70 no
C16 H22 . 2.02 no
C16 H23 . 2.02 no
C16 H23 2_766 3.51 no
C16 H24 . 2.56 no
C16 H25 . 2.57 no
C16 H26 . 3.14 no
C16 H29 2_756 3.51 no
C17 H6 1_565 3.40 no
C17 H14 2_867 3.28 no
C17 H19 2_767 3.52 no
C17 H23 2_766 3.36 no
C17 H24 . 0.95 no
C17 H25 . 0.95 no
C17 H26 . 0.95 no
C17 H28 1_565 2.90 no
C17 H30 1_665 3.17 no
C17 H31 1_665 3.45 no
C18 C19 . 1.489 yes
C18 C20 . 2.539 yes
C18 C24 . 2.475 yes
C18 H1 . 2.71 no
C18 H2 . 2.58 no
C18 H5 1_455 3.33 no
C18 H23 . 3.04 no
C18 H25 2_766 3.53 no
C18 H27 . 2.72 no
C18 H31 . 2.61 no
C19 C20 . 1.387 yes
C19 C21 . 2.396 yes
C19 C22 . 2.783 yes
C19 C23 . 2.418 yes
C19 C24 . 1.405 yes
C19 H1 . 2.88 no
C19 H10 2_757 3.27 no
C19 H27 . 2.04 no
C19 H27 2_756 3.53 no
C19 H28 . 3.25 no
C19 H30 . 3.27 no
C19 H31 . 2.05 no
C20 C21 . 1.377 yes
C20 C22 . 2.401 yes
C20 C23 . 2.773 yes
C20 C24 . 2.399 yes
C20 H1 . 3.00 no
C20 H8 2_757 3.42 no
C20 H10 2_757 3.39 no
C20 H26 1_545 3.60 no
C20 H27 . 0.95 no
C20 H27 2_756 3.26 no
C20 H28 . 2.02 no
C20 H29 . 3.26 no
C20 H31 . 3.26 no
C21 C22 . 1.384 yes
C21 C23 . 2.388 yes
C21 C24 . 2.750 yes
C21 H3 2_756 3.28 no
C21 H8 2_757 3.44 no
C21 H10 2_757 3.37 no
C21 H23 2_756 3.18 no
C21 H25 1_545 3.55 no
C21 H26 1_545 3.39 no
C21 H27 . 2.03 no
C21 H28 . 0.95 no
C21 H29 . 2.04 no
C21 H30 . 3.25 no
C22 C23 . 1.377 yes
C22 C24 . 2.383 yes
C22 H3 2_756 3.11 no
C22 H4 2_756 3.60 no
C22 H10 2_757 3.22 no
C22 H27 . 3.26 no
C22 H28 . 2.03 no
C22 H29 . 0.95 no
C22 H30 . 2.03 no
C22 H31 . 3.24 no
C23 C24 . 1.375 yes
C23 H3 2_756 3.44 no
C23 H4 2_756 2.99 no
C23 H10 2_757 3.10 no
C23 H24 1_445 3.19 no
C23 H25 1_445 3.34 no
C23 H28 . 3.24 no
C23 H29 . 2.03 no
C23 H30 . 0.95 no
C23 H31 . 2.02 no
C24 H4 2_756 3.26 no
C24 H5 1_455 3.60 no
C24 H10 2_757 3.13 no
C24 H24 1_445 3.35 no
C24 H25 1_445 3.55 no
C24 H27 . 3.26 no
C24 H29 . 3.24 no
C24 H30 . 2.02 no
C24 H31 . 0.95 no
C24 H31 2_656 3.34 no
